data_7015144
loop_
_publ_author_name
'Aris, Damian'
'Beck, Johannes'
'Decken, Andreas'
'Dionne, Isabelle'
'Schmedt Auf der G\"unne, J\"orn'
'Hoffbauer, Wilfried'
'K\"ochner, Tobias'
'Krossing, Ingo'
'Passmore, Jack'
'Rivard, Eric'
'Steden, Folker'
'Wang, Xinping'

_publ_section_title
;
 Metastable Se(6) as a ligand for Ag(+): from isolated molecular to
 polymeric 1D and 2D structures.
;
_journal_issue 22
_journal_name_full 'Dalton transactions (Cambridge, England : 2003)'
_journal_page_first 5865
_journal_page_last 5880
_journal_paper_doi 10.1039/c0dt01251c
_journal_volume 40
_journal_year 2011
_chemical_formula_sum 'Ag3 F18 Sb3 Se6'
_chemical_formula_weight 1504.62
_space_group_IT_number 15
_symmetry_cell_setting monoclinic
_symmetry_Int_Tables_number 15
_symmetry_space_group_name_Hall '-C 2yc'
_symmetry_space_group_name_H-M 'C 1 2/c 1'
_atom_sites_solution_primary direct
_atom_sites_solution_secondary difmap
_audit_creation_method SHELXL-97
_cell_angle_alpha 90.00
_cell_angle_beta 119.113(3)
_cell_angle_gamma 90.00
_cell_formula_units_Z 4
_cell_length_a 21.821(5)
_cell_length_b 10.748(3)
_cell_length_c 10.718(3)
_cell_measurement_reflns_used 2288
_cell_measurement_temperature 173(1)
_cell_measurement_theta_max 25.72
_cell_measurement_theta_min 3.72
_cell_volume 2196.1(10)
_computing_cell_refinement 'Bruker SMART'
_computing_data_collection 'Bruker SMART'
_computing_data_reduction 'Bruker SAINT'
_computing_molecular_graphics 'Bruker SHELXTL'
_computing_publication_material 'Bruker SHELXTL'
_computing_structure_refinement 'SHELXL-97 (Sheldrick, 1997)'
_computing_structure_solution 'SHELXS-97 (Sheldrick, 1997)'
_diffrn_ambient_temperature 173(1)
_diffrn_measured_fraction_theta_full 0.957
_diffrn_measured_fraction_theta_max 0.894
_diffrn_measurement_device_type 'CCD area detector'
_diffrn_measurement_method 'phi and omega scans'
_diffrn_radiation_monochromator graphite
_diffrn_radiation_probe x-ray
_diffrn_radiation_type MoK\a
_diffrn_radiation_wavelength 0.71073
_diffrn_reflns_av_R_equivalents 0.0349
_diffrn_reflns_av_sigmaI/netI 0.0392
_diffrn_reflns_limit_h_max 26
_diffrn_reflns_limit_h_min -26
_diffrn_reflns_limit_k_max 13
_diffrn_reflns_limit_k_min -13
_diffrn_reflns_limit_l_max 12
_diffrn_reflns_limit_l_min -12
_diffrn_reflns_number 5315
_diffrn_reflns_theta_full 25.00
_diffrn_reflns_theta_max 25.80
_diffrn_reflns_theta_min 2.14
_diffrn_source 'fine-focus sealed tube'
_diffrn_source_type K760
_diffrn_standards_decay_% 0
_diffrn_standards_interval_count 0
_diffrn_standards_interval_time 0
_diffrn_standards_number 0
_exptl_absorpt_coefficient_mu 16.342
_exptl_absorpt_correction_T_max 0.269
_exptl_absorpt_correction_T_min 0.037
_exptl_absorpt_correction_type multi-scan
_exptl_absorpt_process_details 'SADABS (Sheldrick, 1997b)'
_exptl_crystal_colour Orange
_exptl_crystal_density_diffrn 4.550
_exptl_crystal_density_method 'not measured'
_exptl_crystal_description Irregular
_exptl_crystal_F_000 2640
_exptl_crystal_size_max 0.45
_exptl_crystal_size_mid 0.08
_exptl_crystal_size_min 0.08
_refine_diff_density_max 1.644
_refine_diff_density_min -0.870
_refine_diff_density_rms 0.238
_refine_ls_extinction_method none
_refine_ls_goodness_of_fit_ref 1.095
_refine_ls_matrix_type full
_refine_ls_number_parameters 141
_refine_ls_number_reflns 1890
_refine_ls_number_restraints 0
_refine_ls_restrained_S_all 1.095
_refine_ls_R_factor_all 0.0605
_refine_ls_R_factor_gt 0.0381
_refine_ls_shift/su_max 0.000
_refine_ls_shift/su_mean 0.000
_refine_ls_structure_factor_coef Fsqd
_refine_ls_weighting_details 'calc w=1/[\s^2^(Fo^2^)+(0.0457P)^2^+16.1286P] where P=(Fo^2^+2Fc^2^)/3'
_refine_ls_weighting_scheme calc
_refine_ls_wR_factor_gt 0.0885
_refine_ls_wR_factor_ref 0.0957
_reflns_number_gt 1401
_reflns_number_total 1890
_reflns_threshold_expression 'I > 2\s(I)'
_cod_data_source_file c0dt01251c_structure3.cif
_cod_data_source_block jp010753
_cod_original_cell_volume 2196.2(10)
_cod_original_sg_symbol_H-M 'C 2/c'
_cod_database_code 7015144

loop_
_symmetry_equiv_pos_as_xyz
'x, y, z'
'-x, y, -z+1/2'
'x+1/2, y+1/2, z'
'-x+1/2, y+1/2, -z+1/2'
'-x, -y, -z'
'x, -y, z-1/2'
'-x+1/2, -y+1/2, -z'
'x+1/2, -y+1/2, z-1/2'

loop_
_atom_site_label
_atom_site_type_symbol
_atom_site_fract_x
_atom_site_fract_y
_atom_site_fract_z
_atom_site_U_iso_or_equiv
_atom_site_adp_type
_atom_site_occupancy
_atom_site_symmetry_multiplicity
_atom_site_calc_flag
_atom_site_refinement_flags
_atom_site_disorder_assembly
_atom_site_disorder_group
Se1 Se 0.45364(6) 0.17114(11) 0.39484(12) 0.0344(3) Uani 1 1 d . . .
Se2 Se 0.39411(6) 0.02456(11) 0.45872(13) 0.0341(3) Uani 1 1 d . . .
Se3 Se 0.43425(7) -0.15918(12) 0.40465(13) 0.0365(3) Uani 1 1 d . . .
Ag1 Ag 0.5000 0.01913(16) 0.7500 0.0600(5) Uani 1 2 d S . .
Ag2 Ag 0.16817(5) -0.02209(9) 0.15561(9) 0.0366(3) Uani 1 1 d . . .
Sb1 Sb 0.2500 0.2500 0.5000 0.0233(3) Uani 1 2 d S . .
Sb2 Sb 0.0000 0.01913(10) 0.2500 0.0241(3) Uani 1 2 d S . .
Sb3 Sb 0.2500 0.2500 0.0000 0.0272(3) Uani 1 2 d S . .
F1 F 0.2253(3) 0.1367(6) 0.3488(6) 0.0359(16) Uani 1 1 d . . .
F2 F 0.1661(4) 0.2140(7) 0.5011(7) 0.0461(19) Uani 1 1 d . . .
F3 F 0.2936(4) 0.1216(6) 0.6298(7) 0.052(2) Uani 1 1 d . . .
F4 F 0.0836(3) 0.0190(7) 0.2416(7) 0.048(2) Uani 1 1 d . . .
F5 F 0.0000 -0.1543(10) 0.2500 0.066(3) Uani 1 2 d S . .
F6 F 0.0000 0.1929(9) 0.2500 0.059(3) Uani 1 2 d S . .
F7 F 0.0515(4) 0.0194(8) 0.4490(7) 0.055(2) Uani 1 1 d . . .
F8 F 0.1953(4) 0.1244(6) 0.0202(7) 0.0488(19) Uani 1 1 d . . .
F9 F 0.3306(4) 0.1534(8) 0.0986(9) 0.069(3) Uani 1 1 d . . .
F10 F 0.2335(5) 0.1790(8) -0.1730(8) 0.068(3) Uani 1 1 d . . .

loop_
_atom_site_aniso_label
_atom_site_aniso_U_11
_atom_site_aniso_U_22
_atom_site_aniso_U_33
_atom_site_aniso_U_23
_atom_site_aniso_U_13
_atom_site_aniso_U_12
Se1 0.0361(7) 0.0341(7) 0.0330(7) 0.0027(5) 0.0167(6) 0.0051(6)
Se2 0.0296(7) 0.0391(7) 0.0360(6) -0.0001(6) 0.0179(5) 0.0035(5)
Se3 0.0336(7) 0.0357(7) 0.0365(7) -0.0067(5) 0.0141(6) -0.0011(6)
Ag1 0.0814(12) 0.0719(11) 0.0306(8) 0.000 0.0304(8) 0.000
Ag2 0.0377(6) 0.0433(6) 0.0294(5) -0.0003(4) 0.0168(4) 0.0022(4)
Sb1 0.0217(5) 0.0282(5) 0.0214(5) -0.0014(5) 0.0115(4) -0.0013(5)
Sb2 0.0227(6) 0.0326(6) 0.0190(5) 0.000 0.0116(4) 0.000
Sb3 0.0299(6) 0.0308(6) 0.0216(5) -0.0005(5) 0.0131(5) -0.0022(5)
F1 0.037(4) 0.039(4) 0.035(4) -0.014(3) 0.020(3) -0.011(3)
F2 0.038(4) 0.064(5) 0.050(4) -0.020(4) 0.032(4) -0.015(4)
F3 0.071(6) 0.043(4) 0.030(4) 0.008(3) 0.016(4) 0.010(4)
F4 0.026(4) 0.090(6) 0.033(4) -0.009(4) 0.019(3) -0.010(4)
F5 0.083(9) 0.036(6) 0.105(10) 0.000 0.068(8) 0.000
F6 0.082(9) 0.029(6) 0.074(8) 0.000 0.045(7) 0.000
F7 0.040(4) 0.102(7) 0.022(3) -0.001(4) 0.013(3) 0.005(4)
F8 0.058(5) 0.045(4) 0.046(4) -0.003(3) 0.027(4) -0.020(4)
F9 0.041(5) 0.066(6) 0.081(6) 0.023(5) 0.014(5) 0.019(4)
F10 0.110(7) 0.069(6) 0.048(5) -0.032(4) 0.056(5) -0.036(5)

loop_
_atom_type_symbol
_atom_type_description
_atom_type_scat_dispersion_real
_atom_type_scat_dispersion_imag
_atom_type_scat_source
F F 0.0171 0.0103 'International Tables Vol C Tables 4.2.6.8 and 6.1.1.4'
Se Se -0.0929 2.2259 'International Tables Vol C Tables 4.2.6.8 and 6.1.1.4'
Ag Ag -0.8971 1.1015 'International Tables Vol C Tables 4.2.6.8 and 6.1.1.4'
Sb Sb -0.5866 1.5461 'International Tables Vol C Tables 4.2.6.8 and 6.1.1.4'

loop_
_geom_angle_atom_site_label_1
_geom_angle_atom_site_label_2
_geom_angle_atom_site_label_3
_geom_angle
_geom_angle_site_symmetry_1
_geom_angle_site_symmetry_3
_geom_angle_publ_flag
Se2 Se1 Se3 100.05(6) . 5_656 ?
Se2 Se1 Ag1 93.83(6) . 5_656 ?
Se3 Se1 Ag1 88.46(5) 5_656 5_656 ?
Se3 Se2 Se1 99.61(7) . . ?
Se3 Se2 Ag1 93.00(6) . . ?
Se1 Se2 Ag1 93.71(6) . . ?
Se2 Se3 Se1 99.68(6) . 5_656 ?
Se2 Se3 Ag1 92.84(6) . 5_656 ?
Se1 Se3 Ag1 88.19(5) 5_656 5_656 ?
Se2 Ag1 Se2 177.65(8) 2_656 . ?
Se2 Ag1 Se1 106.36(5) 2_656 5_656 ?
Se2 Ag1 Se1 75.29(4) . 5_656 ?
Se2 Ag1 Se1 75.29(4) 2_656 6_556 ?
Se2 Ag1 Se1 106.36(5) . 6_556 ?
Se1 Ag1 Se1 94.89(7) 5_656 6_556 ?
Se2 Ag1 Se3 74.92(4) 2_656 6_556 ?
Se2 Ag1 Se3 103.88(4) . 6_556 ?
Se1 Ag1 Se3 166.35(6) 5_656 6_556 ?
Se1 Ag1 Se3 72.11(4) 6_556 6_556 ?
Se2 Ag1 Se3 103.88(4) 2_656 5_656 ?
Se2 Ag1 Se3 74.92(4) . 5_656 ?
Se1 Ag1 Se3 72.11(4) 5_656 5_656 ?
Se1 Ag1 Se3 166.35(6) 6_556 5_656 ?
Se3 Ag1 Se3 121.14(7) 6_556 5_656 ?
F10 Ag2 F8 134.2(3) 6_556 . ?
F10 Ag2 F7 132.7(3) 6_556 6 ?
F8 Ag2 F7 84.2(2) . 6 ?
F10 Ag2 F4 96.5(3) 6_556 . ?
F8 Ag2 F4 123.8(3) . . ?
F7 Ag2 F4 72.3(2) 6 . ?
F10 Ag2 F1 88.5(3) 6_556 . ?
F8 Ag2 F1 83.3(2) . . ?
F7 Ag2 F1 128.8(2) 6 . ?
F4 Ag2 F1 74.4(2) . . ?
F3 Sb1 F3 180.0(4) 7_556 . ?
F3 Sb1 F2 89.3(3) 7_556 7_556 ?
F3 Sb1 F2 90.7(3) . 7_556 ?
F3 Sb1 F2 90.7(3) 7_556 . ?
F3 Sb1 F2 89.3(3) . . ?
F2 Sb1 F2 180.000(1) 7_556 . ?
F3 Sb1 F1 89.5(3) 7_556 7_556 ?
F3 Sb1 F1 90.5(3) . 7_556 ?
F2 Sb1 F1 90.0(3) 7_556 7_556 ?
F2 Sb1 F1 90.0(3) . 7_556 ?
F3 Sb1 F1 90.5(3) 7_556 . ?
F3 Sb1 F1 89.5(3) . . ?
F2 Sb1 F1 90.0(3) 7_556 . ?
F2 Sb1 F1 90.0(3) . . ?
F1 Sb1 F1 180.0 7_556 . ?
F5 Sb2 F7 90.1(3) . 2 ?
F5 Sb2 F7 90.1(3) . . ?
F7 Sb2 F7 179.8(5) 2 . ?
F5 Sb2 F6 180.000(1) . . ?
F7 Sb2 F6 89.9(3) 2 . ?
F7 Sb2 F6 89.9(3) . . ?
F5 Sb2 F4 90.0(2) . . ?
F7 Sb2 F4 90.3(3) 2 . ?
F7 Sb2 F4 89.7(3) . . ?
F6 Sb2 F4 90.0(2) . . ?
F5 Sb2 F4 90.0(2) . 2 ?
F7 Sb2 F4 89.7(3) 2 2 ?
F7 Sb2 F4 90.3(3) . 2 ?
F6 Sb2 F4 90.0(2) . 2 ?
F4 Sb2 F4 179.9(5) . 2 ?
F9 Sb3 F9 180.0(5) 7 . ?
F9 Sb3 F10 89.5(4) 7 . ?
F9 Sb3 F10 90.5(4) . . ?
F9 Sb3 F10 90.5(4) 7 7 ?
F9 Sb3 F10 89.5(4) . 7 ?
F10 Sb3 F10 180.0(5) . 7 ?
F9 Sb3 F8 90.6(4) 7 7 ?
F9 Sb3 F8 89.4(4) . 7 ?
F10 Sb3 F8 90.3(3) . 7 ?
F10 Sb3 F8 89.7(3) 7 7 ?
F9 Sb3 F8 89.4(4) 7 . ?
F9 Sb3 F8 90.6(4) . . ?
F10 Sb3 F8 89.7(3) . . ?
F10 Sb3 F8 90.3(3) 7 . ?
F8 Sb3 F8 180.0(4) 7 . ?
Sb1 F1 Ag2 166.6(3) . . ?
Sb2 F4 Ag2 160.3(4) . . ?
Sb2 F7 Ag2 145.5(4) . 6_556 ?
Sb3 F8 Ag2 153.6(4) . . ?
Sb3 F10 Ag2 143.7(4) . 6 ?

loop_
_geom_bond_atom_site_label_1
_geom_bond_atom_site_label_2
_geom_bond_distance
_geom_bond_site_symmetry_2
_geom_bond_publ_flag
Se1 Se2 2.3460(18) . ?
Se1 Se3 2.3460(18) 5_656 ?
Se1 Ag1 3.0239(17) 5_656 ?
Se2 Se3 2.3446(18) . ?
Se2 Ag1 2.8408(13) . ?
Se3 Se1 2.3460(18) 5_656 ?
Se3 Ag1 3.0636(16) 5_656 ?
Ag1 Se2 2.8408(13) 2_656 ?
Ag1 Se1 3.0239(17) 5_656 ?
Ag1 Se1 3.0239(17) 6_556 ?
Ag1 Se3 3.0636(16) 6_556 ?
Ag1 Se3 3.0636(16) 5_656 ?
Ag2 F10 2.388(7) 6_556 ?
Ag2 F8 2.403(7) . ?
Ag2 F7 2.429(7) 6 ?
Ag2 F4 2.471(7) . ?
Ag2 F1 2.498(6) . ?
Sb1 F3 1.859(6) 7_556 ?
Sb1 F3 1.859(6) . ?
Sb1 F2 1.876(7) 7_556 ?
Sb1 F2 1.876(7) . ?
Sb1 F1 1.884(6) 7_556 ?
Sb1 F1 1.884(6) . ?
Sb2 F5 1.864(10) . ?
Sb2 F7 1.866(7) 2 ?
Sb2 F7 1.866(7) . ?
Sb2 F6 1.868(10) . ?
Sb2 F4 1.869(6) . ?
Sb2 F4 1.869(6) 2 ?
Sb3 F9 1.866(7) 7 ?
Sb3 F9 1.866(7) . ?
Sb3 F10 1.871(7) . ?
Sb3 F10 1.871(7) 7 ?
Sb3 F8 1.883(7) 7 ?
Sb3 F8 1.883(7) . ?
F7 Ag2 2.429(7) 6_556 ?
F10 Ag2 2.388(7) 6 ?
